data_7710341
loop_
_publ_author_name
'Du, Weixin'
'Liu, Yufeng'
'Sun, Junjun'
'Wang, Haiying'
'Yang, Guo-Ping'
'Zhang, Dongdi'

_publ_section_title
;
 Three rare-earth incorporating 6-peroxotantalo-4-selenate and catalytic
 activities for imidation reaction
;
_journal_name_full 'Dalton Transactions'
_journal_paper_doi 10.1039/D2DT01332K
_journal_year 2022
_chemical_formula_moiety 'Cs Gd K O46 Se4 Ta6, 4(O)'
_chemical_formula_sum 'Cs Gd K O50 Se4 Ta6'
_chemical_formula_weight 2530.80
_space_group_crystal_system monoclinic
_space_group_IT_number 14
_space_group_name_Hall '-P 2ybc'
_space_group_name_H-M_alt 'P 1 21/c 1'
_atom_sites_solution_primary direct
_audit_creation_date 2021-08-04
_audit_creation_method
;
Olex2 1.2
(compiled 2018.05.29 svn.r3508 for OlexSys, GUI svn.r5506)
;
_audit_update_record
;
2022-04-25 deposited with the CCDC.	2022-05-24 downloaded from the CCDC.
;
_cell_angle_alpha 90
_cell_angle_beta 113.8540(10)
_cell_angle_gamma 90
_cell_formula_units_Z 4
_cell_length_a 12.3307(5)
_cell_length_b 27.2604(11)
_cell_length_c 14.0160(6)
_cell_measurement_reflns_used 6757
_cell_measurement_temperature 296(2)
_cell_measurement_theta_max 28.33
_cell_measurement_theta_min 2.18
_cell_volume 4308.9(3)
_computing_cell_refinement 'SAINT v8.37A (Bruker, 2015)'
_computing_data_reduction 'SAINT v8.37A (Bruker, 2015)'
_computing_molecular_graphics 'Olex2 (Dolomanov et al., 2009)'
_computing_publication_material 'Olex2 (Dolomanov et al., 2009)'
_computing_structure_refinement 'ShelXL (Sheldrick, 2015)'
_computing_structure_solution 'ShelXS-1997 (Sheldrick, 2008)'
_diffrn_ambient_temperature 296.15
_diffrn_measured_fraction_theta_full 0.996
_diffrn_measured_fraction_theta_max 0.996
_diffrn_measurement_device_type 'Bruker APEX-II CCD'
_diffrn_measurement_method '\f and \w scans'
_diffrn_radiation_type MoK\a
_diffrn_radiation_wavelength 0.71073
_diffrn_reflns_av_R_equivalents 0.0422
_diffrn_reflns_av_unetI/netI 0.0478
_diffrn_reflns_Laue_measured_fraction_full 0.996
_diffrn_reflns_Laue_measured_fraction_max 0.996
_diffrn_reflns_limit_h_max 14
_diffrn_reflns_limit_h_min -14
_diffrn_reflns_limit_k_max 32
_diffrn_reflns_limit_k_min -21
_diffrn_reflns_limit_l_max 16
_diffrn_reflns_limit_l_min -16
_diffrn_reflns_number 22215
_diffrn_reflns_point_group_measured_fraction_full 0.996
_diffrn_reflns_point_group_measured_fraction_max 0.996
_diffrn_reflns_theta_full 25.099
_diffrn_reflns_theta_max 25.099
_diffrn_reflns_theta_min 1.755
_diffrn_standards_number 0
_exptl_absorpt_coefficient_mu 21.128
_exptl_absorpt_correction_T_max 0.7457
_exptl_absorpt_correction_T_min 0.2782
_exptl_absorpt_correction_type multi-scan
_exptl_absorpt_process_details
;
SADABS-2016/2 (Bruker,2016/2) was used for absorption correction.
wR2(int) was 0.1374 before and 0.0501 after correction.
The Ratio of minimum to maximum transmission is 0.3731.
The \l/2 correction factor is Not present.
;
_exptl_crystal_colour colourless
_exptl_crystal_colour_primary colourless
_exptl_crystal_density_diffrn 3.901
_exptl_crystal_description block
_exptl_crystal_F_000 4448
_exptl_crystal_size_max 0.34
_exptl_crystal_size_mid 0.17
_exptl_crystal_size_min 0.13
_refine_diff_density_max 1.767
_refine_diff_density_min -4.924
_refine_diff_density_rms 0.327
_refine_ls_extinction_method none
_refine_ls_goodness_of_fit_ref 1.023
_refine_ls_hydrogen_treatment undef
_refine_ls_matrix_type full
_refine_ls_number_parameters 318
_refine_ls_number_reflns 7652
_refine_ls_number_restraints 0
_refine_ls_restrained_S_all 1.023
_refine_ls_R_factor_all 0.0493
_refine_ls_R_factor_gt 0.0388
_refine_ls_shift/su_max 0.001
_refine_ls_shift/su_mean 0.000
_refine_ls_structure_factor_coef Fsqd
_refine_ls_weighting_details 'w=1/[\s^2^(Fo^2^)+(0.0377P)^2^+112.6546P] where P=(Fo^2^+2Fc^2^)/3'
_refine_ls_weighting_scheme calc
_refine_ls_wR_factor_gt 0.0910
_refine_ls_wR_factor_ref 0.0963
_reflns_Friedel_coverage 0.000
_reflns_number_gt 6417
_reflns_number_total 7652
_reflns_threshold_expression 'I > 2\s(I)'
_cod_data_source_file d2dt01332k2.cif
_cod_data_source_block njy1_a_CCDC2
_cod_database_code 7710341
_shelx_shelxl_version_number 2016/6
_shelx_space_group_comment
;
The symmetry employed for this shelxl refinement is uniquely defined
by the following loop, which should always be used as a source of
symmetry information in preference to the above space-group names.
They are only intended as comments.
;
_shelx_estimated_absorpt_t_max 0.170
_shelx_estimated_absorpt_t_min 0.052
_olex2_refinement_description
;
;
_olex2_submission_special_instructions 'No special instructions were received'

loop_
_space_group_symop_operation_xyz
'x, y, z'
'-x, y+1/2, -z+1/2'
'-x, -y, -z'
'x, -y-1/2, z-1/2'

loop_
_atom_site_label
_atom_site_type_symbol
_atom_site_fract_x
_atom_site_fract_y
_atom_site_fract_z
_atom_site_U_iso_or_equiv
_atom_site_adp_type
_atom_site_occupancy
_atom_site_site_symmetry_order
_atom_site_calc_flag
_atom_site_refinement_flags_posn
_atom_site_refinement_flags_adp
_atom_site_refinement_flags_occupancy
_atom_site_disorder_assembly
_atom_site_disorder_group
Ta1 Ta 0.28562(4) 0.54854(2) 0.55513(4) 0.01087(12) Uani 1 1 d . . . . .
Ta2 Ta 0.43741(4) 0.65792(2) 0.47008(4) 0.01103(12) Uani 1 1 d . . . . .
Ta3 Ta 0.17262(4) 0.60777(2) 0.32837(4) 0.01136(12) Uani 1 1 d . . . . .
Ta4 Ta 0.13710(4) 0.64072(2) 0.66434(4) 0.01110(12) Uani 1 1 d . . . . .
Ta5 Ta 0.28293(4) 0.75200(2) 0.57518(4) 0.01180(12) Uani 1 1 d . . . . .
Ta6 Ta 0.03282(4) 0.70166(2) 0.43858(4) 0.01374(13) Uani 1 1 d . . . . .
Gd1 Gd 0.68537(6) 0.64917(2) 0.98594(5) 0.01601(15) Uani 1 1 d . . . . .
Se1 Se 0.41747(11) 0.53713(5) 0.38111(9) 0.0152(3) Uani 1 1 d . . . . .
Se2 Se 0.05053(11) 0.76047(5) 0.65979(10) 0.0159(3) Uani 1 1 d . . . . .
Se3 Se 0.37663(11) 0.71176(5) 0.82756(9) 0.0135(3) Uani 1 1 d . . . . .
Se4 Se 0.49189(11) 0.62373(5) 0.71303(9) 0.0162(3) Uani 1 1 d . . . . .
Cs1 Cs -0.18134(12) 0.66335(6) 0.72012(12) 0.0661(4) Uani 1 1 d . . . . .
K1 K 0.2256(4) 0.57410(18) 0.0721(4) 0.0599(12) Uani 1 1 d . . . . .
O1 O 0.6180(8) 0.6137(3) 0.8148(7) 0.023(2) Uiso 1 1 d . . . . .
O2 O 0.3862(10) 0.8002(4) 0.5489(8) 0.036(3) Uiso 1 1 d . . . . .
O3 O -0.1361(9) 0.6941(4) 0.3430(8) 0.028(2) Uiso 1 1 d . . . . .
O4 O 0.5066(8) 0.6872(3) 0.8964(7) 0.021(2) Uiso 1 1 d . . . . .
O5 O 0.5028(8) 0.6928(3) 0.3818(7) 0.020(2) Uiso 1 1 d . . . . .
O6 O 0.5952(8) 0.6847(3) 0.4885(7) 0.020(2) Uiso 1 1 d . . . . .
O7 O -0.0783(9) 0.7378(4) 0.3166(7) 0.027(2) Uiso 1 1 d . . . . .
O8 O 0.0973(8) 0.6196(3) 0.1771(7) 0.022(2) Uiso 1 1 d . . . . .
O9 O 0.5449(8) 0.6374(4) 0.6197(7) 0.024(2) Uiso 1 1 d . . . . .
O10 O 0.1264(8) 0.6043(3) 0.7841(7) 0.020(2) Uiso 1 1 d . . . . .
O11 O 0.3170(10) 0.8222(4) 0.6030(9) 0.041(3) Uiso 1 1 d . . . . .
O12 O 0.0331(8) 0.5796(3) 0.2121(7) 0.021(2) Uiso 1 1 d . . . . .
O13 O 0.0702(8) 0.7028(3) 0.7094(7) 0.018(2) Uiso 1 1 d . . . . .
O14 O 0.0162(8) 0.5995(3) 0.6864(7) 0.021(2) Uiso 1 1 d . . . . .
O15 O 0.2957(8) 0.6591(3) 0.7826(7) 0.0177(19) Uiso 1 1 d . . . . .
O16 O 0.2016(8) 0.4863(4) 0.5513(7) 0.024(2) Uiso 1 1 d . . . . .
O17 O 0.3990(7) 0.7284(3) 0.7183(6) 0.0154(19) Uiso 1 1 d . . . . .
O18 O 0.3176(8) 0.4884(3) 0.6440(7) 0.022(2) Uiso 1 1 d . . . . .
O19 O 0.0889(8) 0.6574(3) 0.3645(6) 0.0154(19) Uiso 1 1 d . . . . .
O20 O 0.2812(7) 0.5576(3) 0.2960(6) 0.0149(19) Uiso 1 1 d . . . . .
O21 O -0.0247(8) 0.7491(3) 0.5302(7) 0.0167(19) Uiso 1 1 d . . . . .
O22 O 0.2096(8) 0.5878(3) 0.6217(6) 0.0164(19) Uiso 1 1 d . . . . .
O23 O 0.1869(8) 0.7761(3) 0.6665(7) 0.019(2) Uiso 1 1 d . . . . .
O24 O 0.4466(8) 0.5648(3) 0.6744(7) 0.0179(19) Uiso 1 1 d . . . . .
O25 O 0.3835(7) 0.5168(3) 0.4816(6) 0.0153(19) Uiso 1 1 d . . . . .
O26 O 0.3721(7) 0.7085(3) 0.5164(6) 0.0155(19) Uiso 1 1 d . . . . .
O27 O 0.4916(8) 0.5901(3) 0.4255(7) 0.019(2) Uiso 1 1 d . . . . .
O28 O 0.1445(8) 0.7566(3) 0.4462(7) 0.021(2) Uiso 1 1 d . . . . .
O29 O -0.0054(8) 0.6453(3) 0.5207(7) 0.019(2) Uiso 1 1 d . . . . .
O30 O 0.1385(8) 0.5541(3) 0.4132(7) 0.019(2) Uiso 1 1 d . . . . .
O31 O 0.1813(7) 0.6898(3) 0.5764(6) 0.0128(18) Uiso 1 1 d . . . . .
O32 O 0.2938(8) 0.6577(3) 0.3230(7) 0.019(2) Uiso 1 1 d . . . . .
O33 O 0.3099(7) 0.6090(3) 0.4781(6) 0.0117(18) Uiso 1 1 d . . . . .
O34 O 0.5637(10) 0.6365(4) 1.0828(8) 0.035(3) Uiso 1 1 d . . . . .
O35 O 0.7008(10) 0.7277(4) 1.0833(8) 0.037(3) Uiso 1 1 d . . . . .
O36 O 0.8317(10) 0.6392(4) 1.1627(8) 0.036(3) Uiso 1 1 d . . . . .
O37 O 0.7593(11) 0.7109(4) 0.9071(9) 0.044(3) Uiso 1 1 d . . . . .
O38 O -0.0462(10) 0.5000(4) 0.3458(9) 0.040(3) Uiso 1 1 d . . . . .
O39 O 0.6283(10) 0.7684(4) 0.7520(9) 0.044(3) Uiso 1 1 d . . . . .
O40 O -0.2145(12) 0.6138(5) 0.4992(11) 0.061(4) Uiso 1 1 d . . . . .
O41 O 0.0521(12) 0.6449(5) 0.9275(10) 0.056(4) Uiso 1 1 d . . . . .
O42 O 0.8645(11) 0.6145(5) 0.9761(10) 0.051(3) Uiso 1 1 d . . . . .
O43 O 0.6783(11) 0.5638(5) 1.0086(9) 0.045(3) Uiso 1 1 d . . . . .
O44 O 0.5820(12) 0.4966(5) 0.8442(10) 0.053(3) Uiso 1 1 d . . . . .
O45 O 0.3619(12) 0.5819(5) -0.0550(10) 0.058(4) Uiso 1 1 d . . . . .
O46 O 0.0957(13) 0.5151(6) -0.1032(12) 0.068(4) Uiso 1 1 d . . . . .
O47 O 0.3573(13) 0.4929(6) 0.8519(11) 0.068(4) Uiso 1 1 d . . . . .
O48 O 0.6045(17) 0.6133(7) 1.2809(15) 0.097(6) Uiso 1 1 d . . . . .
O49 O 0.273(3) 0.4414(11) 0.330(2) 0.166(11) Uiso 1 1 d . . . . .
O50 O 0.140(2) 0.4725(9) 0.1290(18) 0.128(8) Uiso 1 1 d . . . . .

loop_
_atom_site_aniso_label
_atom_site_aniso_U_11
_atom_site_aniso_U_22
_atom_site_aniso_U_33
_atom_site_aniso_U_23
_atom_site_aniso_U_13
_atom_site_aniso_U_12
Ta1 0.0121(3) 0.0090(3) 0.0122(2) 0.0014(2) 0.0056(2) 0.0014(2)
Ta2 0.0104(3) 0.0122(3) 0.0123(2) 0.0018(2) 0.0065(2) 0.0008(2)
Ta3 0.0107(2) 0.0122(3) 0.0097(2) 0.0001(2) 0.00259(19) 0.0030(2)
Ta4 0.0110(3) 0.0112(3) 0.0134(2) 0.0007(2) 0.0074(2) -0.0001(2)
Ta5 0.0125(3) 0.0104(3) 0.0140(2) 0.0004(2) 0.0068(2) -0.0008(2)
Ta6 0.0131(3) 0.0156(3) 0.0125(2) 0.0009(2) 0.0051(2) 0.0056(2)
Gd1 0.0128(3) 0.0201(4) 0.0131(3) 0.0002(3) 0.0030(2) 0.0017(3)
Se1 0.0169(6) 0.0153(7) 0.0148(6) -0.0001(5) 0.0078(5) 0.0071(5)
Se2 0.0157(6) 0.0161(7) 0.0192(6) -0.0028(5) 0.0103(5) 0.0035(5)
Se3 0.0128(6) 0.0148(6) 0.0126(6) -0.0005(5) 0.0049(5) 0.0018(5)
Se4 0.0165(6) 0.0169(7) 0.0149(6) -0.0002(5) 0.0059(5) 0.0019(5)
Cs1 0.0494(8) 0.0758(10) 0.0776(9) -0.0170(8) 0.0305(7) -0.0051(7)
K1 0.064(3) 0.065(3) 0.060(3) 0.008(2) 0.034(2) 0.030(2)

loop_
_atom_type_symbol
_atom_type_description
_atom_type_scat_dispersion_real
_atom_type_scat_dispersion_imag
_atom_type_scat_source
Cs Cs -0.3680 2.1192 'International Tables Vol C Tables 4.2.6.8 and 6.1.1.4'
Gd Gd -0.1653 3.9035 'International Tables Vol C Tables 4.2.6.8 and 6.1.1.4'
K K 0.2009 0.2494 'International Tables Vol C Tables 4.2.6.8 and 6.1.1.4'
O O 0.0106 0.0060 'International Tables Vol C Tables 4.2.6.8 and 6.1.1.4'
Se Se -0.0929 2.2259 'International Tables Vol C Tables 4.2.6.8 and 6.1.1.4'
Ta Ta -0.7052 6.5227 'International Tables Vol C Tables 4.2.6.8 and 6.1.1.4'

loop_
_geom_angle_atom_site_label_1
_geom_angle_atom_site_label_2
_geom_angle_atom_site_label_3
_geom_angle
_geom_angle_site_symmetry_1
_geom_angle_site_symmetry_3
_geom_angle_publ_flag
O16 Ta1 Ta3 112.2(3) . . ?
O16 Ta1 O18 44.1(4) . . ?
O16 Ta1 O24 121.9(4) . . ?
O16 Ta1 O25 91.8(4) . . ?
O16 Ta1 O30 78.0(4) . . ?
O16 Ta1 O33 149.2(3) . . ?
O18 Ta1 Ta3 153.4(3) . . ?
O18 Ta1 O24 77.8(4) . . ?
O18 Ta1 O25 87.7(4) . . ?
O18 Ta1 O30 122.0(4) . . ?
O18 Ta1 O33 161.8(3) . . ?
O22 Ta1 Ta3 95.6(3) . . ?
O22 Ta1 O16 98.1(4) . . ?
O22 Ta1 O18 99.7(4) . . ?
O22 Ta1 O24 89.1(4) . . ?
O22 Ta1 O25 170.1(4) . . ?
O22 Ta1 O30 90.9(4) . . ?
O22 Ta1 O33 90.7(3) . . ?
O24 Ta1 Ta3 124.3(2) . . ?
O24 Ta1 O25 86.0(3) . . ?
O24 Ta1 O30 159.8(3) . . ?
O25 Ta1 Ta3 80.2(2) . . ?
O25 Ta1 O30 90.7(3) . . ?
O30 Ta1 Ta3 35.6(2) . . ?
O33 Ta1 Ta3 37.2(2) . . ?
O33 Ta1 O24 87.5(3) . . ?
O33 Ta1 O25 80.5(3) . . ?
O33 Ta1 O30 72.3(3) . . ?
O5 Ta2 Ta3 111.9(3) . . ?
O5 Ta2 O6 43.9(4) . . ?
O5 Ta2 O9 120.9(4) . . ?
O5 Ta2 O27 88.8(4) . . ?
O5 Ta2 O32 77.4(4) . . ?
O5 Ta2 O33 147.7(3) . . ?
O6 Ta2 Ta3 153.1(3) . . ?
O6 Ta2 O9 77.0(4) . . ?
O6 Ta2 O27 87.2(4) . . ?
O6 Ta2 O32 121.2(4) . . ?
O6 Ta2 O33 159.8(3) . . ?
O9 Ta2 Ta3 124.4(3) . . ?
O9 Ta2 O27 85.1(4) . . ?
O9 Ta2 O32 159.8(4) . . ?
O9 Ta2 O33 87.7(3) . . ?
O26 Ta2 Ta3 93.1(3) . . ?
O26 Ta2 O5 102.0(4) . . ?
O26 Ta2 O6 102.9(4) . . ?
O26 Ta2 O9 92.2(4) . . ?
O26 Ta2 O27 168.7(4) . . ?
O26 Ta2 O32 91.9(4) . . ?
O26 Ta2 O33 90.7(3) . . ?
O27 Ta2 Ta3 79.6(2) . . ?
O32 Ta2 Ta3 35.6(2) . . ?
O32 Ta2 O27 87.2(3) . . ?
O33 Ta2 Ta3 37.0(2) . . ?
O33 Ta2 O27 78.2(3) . . ?
O33 Ta2 O32 72.5(3) . . ?
Ta1 Ta3 Ta2 72.575(15) . . ?
Ta1 Ta3 K1 126.00(6) . . ?
Ta2 Ta3 K1 98.73(8) . . ?
O8 Ta3 Ta1 160.4(3) . . ?
O8 Ta3 Ta2 119.6(3) . . ?
O8 Ta3 K1 41.3(3) . . ?
O8 Ta3 O12 45.9(4) . . ?
O8 Ta3 O20 86.5(4) . . ?
O8 Ta3 O30 129.0(4) . . ?
O8 Ta3 O32 83.4(4) . . ?
O8 Ta3 O33 156.1(4) . . ?
O12 Ta3 Ta1 119.1(3) . . ?
O12 Ta3 Ta2 163.3(3) . . ?
O12 Ta3 K1 65.0(3) . . ?
O12 Ta3 O20 89.3(4) . . ?
O12 Ta3 O30 83.5(4) . . ?
O12 Ta3 O32 129.1(4) . . ?
O12 Ta3 O33 155.4(3) . . ?
O19 Ta3 Ta1 98.9(3) . . ?
O19 Ta3 Ta2 93.2(3) . . ?
O19 Ta3 K1 135.1(3) . . ?
O19 Ta3 O8 95.7(4) . . ?
O19 Ta3 O12 96.3(4) . . ?
O19 Ta3 O20 173.9(4) . . ?
O19 Ta3 O30 95.4(4) . . ?
O19 Ta3 O32 91.2(4) . . ?
O19 Ta3 O33 91.6(3) . . ?
O20 Ta3 Ta1 80.3(2) . . ?
O20 Ta3 Ta2 80.8(2) . . ?
O20 Ta3 K1 45.9(2) . . ?
O20 Ta3 O33 84.2(3) . . ?
O30 Ta3 Ta1 36.7(2) . . ?
O30 Ta3 Ta2 109.2(2) . . ?
O30 Ta3 K1 120.4(3) . . ?
O30 Ta3 O20 87.6(3) . . ?
O30 Ta3 O32 145.8(4) . . ?
O30 Ta3 O33 72.6(3) . . ?
O32 Ta3 Ta1 109.2(2) . . ?
O32 Ta3 Ta2 36.8(2) . . ?
O32 Ta3 K1 74.5(3) . . ?
O32 Ta3 O20 83.5(3) . . ?
O32 Ta3 O33 73.7(3) . . ?
O33 Ta3 Ta1 36.4(2) . . ?
O33 Ta3 Ta2 37.0(2) . . ?
O33 Ta3 K1 122.8(2) . . ?
Ta6 Ta4 Cs1 94.02(3) . . ?
O10 Ta4 Ta6 155.8(3) . . ?
O10 Ta4 Cs1 63.2(3) . . ?
O10 Ta4 O13 88.9(4) . . ?
O10 Ta4 O15 78.9(4) . . ?
O10 Ta4 O29 121.9(4) . . ?
O10 Ta4 O31 163.4(3) . . ?
O13 Ta4 Ta6 80.5(2) . . ?
O13 Ta4 Cs1 48.3(2) . . ?
O14 Ta4 Ta6 113.8(3) . . ?
O14 Ta4 Cs1 42.6(3) . . ?
O14 Ta4 O10 44.0(4) . . ?
O14 Ta4 O13 89.9(4) . . ?
O14 Ta4 O15 122.9(4) . . ?
O14 Ta4 O29 77.9(4) . . ?
O14 Ta4 O31 150.0(3) . . ?
O15 Ta4 Ta6 121.4(2) . . ?
O15 Ta4 Cs1 117.1(2) . . ?
O15 Ta4 O13 85.5(3) . . ?
O15 Ta4 O29 158.0(4) . . ?
O22 Ta4 Ta6 97.4(3) . . ?
O22 Ta4 Cs1 137.1(3) . . ?
O22 Ta4 O10 94.9(4) . . ?
O22 Ta4 O13 174.5(4) . . ?
O22 Ta4 O14 95.6(4) . . ?
O22 Ta4 O15 91.4(4) . . ?
O22 Ta4 O29 93.6(4) . . ?
O22 Ta4 O31 91.9(3) . . ?
O29 Ta4 Ta6 36.7(2) . . ?
O29 Ta4 Cs1 72.1(2) . . ?
O29 Ta4 O13 87.8(3) . . ?
O31 Ta4 Ta6 36.3(2) . . ?
O31 Ta4 Cs1 119.9(2) . . ?
O31 Ta4 O13 83.5(3) . . ?
O31 Ta4 O15 85.8(3) . . ?
O31 Ta4 O29 72.6(3) . . ?
O2 Ta5 Ta6 135.5(3) . . ?
O2 Ta5 O17 98.4(4) . . ?
O2 Ta5 O23 117.3(4) . . ?
O2 Ta5 O26 79.3(4) . . ?
O2 Ta5 O31 165.8(4) . . ?
O11 Ta5 Ta6 127.8(3) . . ?
O11 Ta5 O2 44.2(4) . . ?
O11 Ta5 O17 95.9(4) . . ?
O11 Ta5 O23 73.2(4) . . ?
O11 Ta5 O26 123.2(4) . . ?
O11 Ta5 O31 149.4(4) . . ?
O17 Ta5 Ta6 125.1(2) . . ?
O17 Ta5 O23 81.3(3) . . ?
O17 Ta5 O31 85.5(3) . . ?
O23 Ta5 Ta6 81.9(2) . . ?
O26 Ta5 Ta6 93.2(2) . . ?
O26 Ta5 O17 86.2(3) . . ?
O26 Ta5 O23 160.5(3) . . ?
O26 Ta5 O31 87.4(3) . . ?
O28 Ta5 Ta6 36.2(3) . . ?
O28 Ta5 O2 100.2(4) . . ?
O28 Ta5 O11 99.2(4) . . ?
O28 Ta5 O17 161.3(4) . . ?
O28 Ta5 O23 92.6(4) . . ?
O28 Ta5 O26 94.5(4) . . ?
O28 Ta5 O31 75.9(4) . . ?
O31 Ta5 Ta6 39.8(2) . . ?
O31 Ta5 O23 76.8(3) . . ?
Ta5 Ta6 Ta4 74.822(16) . . ?
O3 Ta6 Ta4 119.1(3) . . ?
O3 Ta6 Ta5 160.6(3) . . ?
O3 Ta6 O21 87.4(4) . . ?
O3 Ta6 O28 128.7(4) . . ?
O3 Ta6 O29 83.5(4) . . ?
O3 Ta6 O31 154.4(4) . . ?
O7 Ta6 Ta4 159.8(3) . . ?
O7 Ta6 Ta5 117.9(3) . . ?
O7 Ta6 O3 44.9(4) . . ?
O7 Ta6 O21 86.3(4) . . ?
O7 Ta6 O28 84.0(4) . . ?
O7 Ta6 O29 127.9(4) . . ?
O7 Ta6 O31 157.9(4) . . ?
O19 Ta6 Ta4 96.7(3) . . ?
O19 Ta6 Ta5 97.1(3) . . ?
O19 Ta6 O3 94.6(4) . . ?
O19 Ta6 O7 97.1(4) . . ?
O19 Ta6 O21 176.6(3) . . ?
O19 Ta6 O28 96.3(4) . . ?
O19 Ta6 O29 92.7(4) . . ?
O19 Ta6 O31 91.7(3) . . ?
O21 Ta6 Ta4 80.0(2) . . ?
O21 Ta6 Ta5 81.7(2) . . ?
O28 Ta6 Ta4 109.1(3) . . ?
O28 Ta6 Ta5 34.5(3) . . ?
O28 Ta6 O21 84.5(4) . . ?
O28 Ta6 O29 145.4(4) . . ?
O28 Ta6 O31 74.9(3) . . ?
O29 Ta6 Ta4 36.5(2) . . ?
O29 Ta6 Ta5 111.3(2) . . ?
O29 Ta6 O21 84.8(3) . . ?
O31 Ta6 Ta4 35.4(2) . . ?
O31 Ta6 Ta5 40.5(2) . . ?
O31 Ta6 O21 85.3(3) . . ?
O31 Ta6 O29 71.5(3) . . ?
O1 Gd1 Cs1 47.6(2) . 1_655 ?
O1 Gd1 O34 117.4(3) . . ?
O1 Gd1 O35 143.9(3) . . ?
O1 Gd1 O36 142.3(3) . . ?
O1 Gd1 O42 75.2(4) . . ?
O4 Gd1 Cs1 95.6(2) . 1_655 ?
O4 Gd1 O1 76.6(3) . . ?
O4 Gd1 O34 72.2(3) . . ?
O4 Gd1 O35 75.9(3) . . ?
O4 Gd1 O36 139.8(3) . . ?
O4 Gd1 O37 83.8(4) . . ?
O4 Gd1 O42 146.0(4) . . ?
O4 Gd1 O43 116.1(4) . . ?
O34 Gd1 Cs1 163.7(3) . 1_655 ?
O34 Gd1 O35 75.2(4) . . ?
O34 Gd1 O42 138.7(4) . . ?
O35 Gd1 Cs1 113.0(3) . 1_655 ?
O36 Gd1 Cs1 118.1(3) . 1_655 ?
O36 Gd1 O34 77.5(4) . . ?
O36 Gd1 O35 71.2(4) . . ?
O36 Gd1 O42 72.5(4) . . ?
O37 Gd1 Cs1 41.1(3) . 1_655 ?
O37 Gd1 O1 82.2(4) . . ?
O37 Gd1 O34 143.1(4) . . ?
O37 Gd1 O35 72.0(4) . . ?
O37 Gd1 O36 106.7(4) . . ?
O37 Gd1 O42 74.0(4) . . ?
O42 Gd1 Cs1 51.0(3) . 1_655 ?
O42 Gd1 O35 119.2(4) . . ?
O43 Gd1 Cs1 103.5(3) . 1_655 ?
O43 Gd1 O1 73.8(4) . . ?
O43 Gd1 O34 73.6(4) . . ?
O43 Gd1 O35 140.4(4) . . ?
O43 Gd1 O36 78.7(4) . . ?
O43 Gd1 O37 143.2(4) . . ?
O43 Gd1 O42 73.2(4) . . ?
O20 Se1 O25 100.4(4) . . ?
O27 Se1 O20 102.2(4) . . ?
O27 Se1 O25 104.5(4) . . ?
O13 Se2 Cs1 48.2(3) . . ?
O13 Se2 O21 101.2(4) . . ?
O13 Se2 O23 103.6(4) . . ?
O21 Se2 Cs1 88.8(3) . . ?
O23 Se2 Cs1 151.7(3) . . ?
O23 Se2 O21 101.8(4) . . ?
O4 Se3 O15 99.1(4) . . ?
O4 Se3 O17 99.3(4) . . ?
O15 Se3 O17 99.9(4) . . ?
O1 Se4 Cs1 57.0(3) . 1_655 ?
O1 Se4 O9 100.2(5) . . ?
O1 Se4 O24 101.0(4) . . ?
O9 Se4 Cs1 45.3(3) . 1_655 ?
O24 Se4 Cs1 116.2(3) . 1_655 ?
O24 Se4 O9 97.9(4) . . ?
O1 Cs1 O42 48.8(3) 1_455 1_455 ?
O6 Cs1 O1 90.2(2) 1_455 1_455 ?
O6 Cs1 O35 47.8(2) 1_455 4_475 ?
O6 Cs1 O42 139.0(3) 1_455 1_455 ?
O7 Cs1 O1 113.7(2) 4_576 1_455 ?
O7 Cs1 O6 107.9(2) 4_576 1_455 ?
O7 Cs1 O9 124.9(3) 4_576 1_455 ?
O7 Cs1 O13 60.6(2) 4_576 . ?
O7 Cs1 O14 110.0(3) 4_576 . ?
O7 Cs1 O35 60.1(3) 4_576 4_475 ?
O7 Cs1 O37 58.8(3) 4_576 1_455 ?
O7 Cs1 O40 131.2(3) 4_576 . ?
O7 Cs1 O41 71.1(3) 4_576 . ?
O7 Cs1 O42 90.9(3) 4_576 1_455 ?
O9 Cs1 O1 45.2(2) 1_455 1_455 ?
O9 Cs1 O6 45.4(2) 1_455 1_455 ?
O9 Cs1 O13 153.3(2) 1_455 . ?
O9 Cs1 O14 123.7(2) 1_455 . ?
O9 Cs1 O35 79.3(3) 1_455 4_475 ?
O9 Cs1 O37 84.3(3) 1_455 1_455 ?
O9 Cs1 O40 77.4(3) 1_455 . ?
O9 Cs1 O41 140.8(3) 1_455 . ?
O9 Cs1 O42 94.0(3) 1_455 1_455 ?
O13 Cs1 O1 161.4(2) . 1_455 ?
O13 Cs1 O6 108.3(2) . 1_455 ?
O13 Cs1 O35 83.7(2) . 4_475 ?
O13 Cs1 O42 112.6(3) . 1_455 ?
O14 Cs1 O1 122.9(2) . 1_455 ?
O14 Cs1 O6 109.3(2) . 1_455 ?
O14 Cs1 O13 52.3(2) . . ?
O14 Cs1 O35 123.6(2) . 4_475 ?
O14 Cs1 O37 140.5(3) . 1_455 ?
O14 Cs1 O40 55.9(3) . . ?
O14 Cs1 O41 65.6(3) . . ?
O14 Cs1 O42 97.1(3) . 1_455 ?
O35 Cs1 O1 109.4(2) 4_475 1_455 ?
O35 Cs1 O42 135.2(3) 4_475 1_455 ?
O37 Cs1 O1 55.2(3) 1_455 1_455 ?
O37 Cs1 O6 110.2(3) 1_455 1_455 ?
O37 Cs1 O13 115.0(3) 1_455 . ?
O37 Cs1 O35 85.7(3) 1_455 4_475 ?
O37 Cs1 O42 49.5(3) 1_455 1_455 ?
O40 Cs1 O1 111.3(3) . 1_455 ?
O40 Cs1 O6 54.0(3) . 1_455 ?
O40 Cs1 O13 81.5(3) . . ?
O40 Cs1 O35 88.1(3) . 4_475 ?
O40 Cs1 O37 161.5(3) . 1_455 ?
O40 Cs1 O42 134.0(3) . 1_455 ?
O41 Cs1 O1 96.2(3) . 1_455 ?
O41 Cs1 O6 173.3(3) . 1_455 ?
O41 Cs1 O13 65.2(3) . . ?
O41 Cs1 O35 130.6(3) . 4_475 ?
O41 Cs1 O37 75.2(3) . 1_455 ?
O41 Cs1 O40 121.4(4) . . ?
O41 Cs1 O42 47.5(3) . 1_455 ?
O49 Cs1 O1 58.4(6) 3_566 1_455 ?
O49 Cs1 O6 81.7(6) 3_566 1_455 ?
O49 Cs1 O7 168.3(6) 3_566 4_576 ?
O49 Cs1 O9 57.2(6) 3_566 1_455 ?
O49 Cs1 O13 123.7(6) 3_566 . ?
O49 Cs1 O14 71.8(6) 3_566 . ?
O49 Cs1 O35 129.2(6) 3_566 4_475 ?
O49 Cs1 O37 112.1(6) 3_566 1_455 ?
O49 Cs1 O40 59.8(6) 3_566 . ?
O49 Cs1 O41 100.2(6) 3_566 . ?
O49 Cs1 O42 77.4(6) 3_566 1_455 ?
O8 K1 Ta3 27.16(19) . . ?
O8 K1 O11 76.7(3) . 4_575 ?
O8 K1 O20 57.1(3) . . ?
O8 K1 O41 70.9(3) . 1_554 ?
O8 K1 O44 127.9(4) . 3_666 ?
O8 K1 O45 149.9(4) . . ?
O8 K1 O50 86.5(5) . . ?
O11 K1 Ta3 81.0(2) 4_575 . ?
O11 K1 O50 157.7(5) 4_575 . ?
O20 K1 Ta3 30.42(17) . . ?
O20 K1 O11 94.5(3) . 4_575 ?
O20 K1 O41 127.8(3) . 1_554 ?
O20 K1 O50 63.9(5) . . ?
O41 K1 Ta3 97.4(3) 1_554 . ?
O41 K1 O11 67.3(3) 1_554 4_575 ?
O41 K1 O50 120.9(5) 1_554 . ?
O44 K1 Ta3 101.1(3) 3_666 . ?
O44 K1 O11 111.6(4) 3_666 4_575 ?
O44 K1 O20 70.8(3) 3_666 . ?
O44 K1 O41 161.1(4) 3_666 1_554 ?
O44 K1 O50 67.8(5) 3_666 . ?
O45 K1 Ta3 151.1(3) . . ?
O45 K1 O11 75.2(4) . 4_575 ?
O45 K1 O20 135.7(4) . . ?
O45 K1 O41 88.3(4) . 1_554 ?
O45 K1 O44 73.5(4) . 3_666 ?
O45 K1 O50 123.4(5) . . ?
O46 K1 Ta3 131.9(3) . . ?
O46 K1 O8 117.3(4) . . ?
O46 K1 O11 134.9(4) . 4_575 ?
O46 K1 O20 129.8(4) . . ?
O46 K1 O41 77.2(4) . 1_554 ?
O46 K1 O44 93.2(4) . 3_666 ?
O46 K1 O45 76.9(4) . . ?
O46 K1 O50 66.0(5) . . ?
O50 K1 Ta3 77.5(4) . . ?
Gd1 O1 Cs1 102.1(3) . 1_655 ?
Se4 O1 Gd1 128.3(5) . . ?
Se4 O1 Cs1 99.8(4) . 1_655 ?
O11 O2 Ta5 67.8(6) . . ?
O7 O3 Ta6 67.2(5) . . ?
Se3 O4 Gd1 176.7(6) . . ?
O6 O5 Ta2 68.8(5) . . ?
Ta2 O6 Cs1 116.0(3) . 1_655 ?
O5 O6 Ta2 67.2(5) . . ?
O5 O6 Cs1 175.3(6) . 1_655 ?
Ta6 O7 Cs1 147.7(5) . 4_575 ?
O3 O7 Ta6 67.9(5) . . ?
O3 O7 Cs1 130.7(6) . 4_575 ?
Ta3 O8 K1 111.5(4) . . ?
O12 O8 Ta3 67.7(5) . . ?
O12 O8 K1 108.7(6) . . ?
Ta2 O9 Cs1 121.6(4) . 1_655 ?
Se4 O9 Ta2 123.2(5) . . ?
Se4 O9 Cs1 112.0(4) . 1_655 ?
O14 O10 Ta4 67.6(5) . . ?
Ta5 O11 K1 148.1(5) . 4_576 ?
O2 O11 Ta5 68.0(6) . . ?
O2 O11 K1 124.6(7) . 4_576 ?
O8 O12 Ta3 66.5(5) . . ?
Ta4 O13 Cs1 103.9(3) . . ?
Se2 O13 Ta4 129.5(5) . . ?
Se2 O13 Cs1 109.6(4) . . ?
Ta4 O14 Cs1 112.4(4) . . ?
O10 O14 Ta4 68.4(5) . . ?
O10 O14 Cs1 106.5(6) . . ?
Se3 O15 Ta4 136.5(5) . . ?
O18 O16 Ta1 68.7(5) . . ?
Se3 O17 Ta5 131.0(5) . . ?
O16 O18 Ta1 67.1(5) . . ?
Ta3 O19 Ta6 164.1(5) . . ?
Ta3 O20 K1 103.7(3) . . ?
Se1 O20 Ta3 126.6(4) . . ?
Se1 O20 K1 121.9(4) . . ?
Se2 O21 Ta6 125.6(5) . . ?
Ta1 O22 Ta4 164.5(5) . . ?
Se2 O23 Ta5 131.0(5) . . ?
Se4 O24 Ta1 122.8(5) . . ?
Se1 O25 Ta1 131.3(5) . . ?
Ta2 O26 Ta5 167.7(5) . . ?
Se1 O27 Ta2 131.2(5) . . ?
Ta5 O28 Ta6 109.3(4) . . ?
Ta4 O29 Ta6 106.8(4) . . ?
Ta3 O30 Ta1 107.7(4) . . ?
Ta4 O31 Ta5 146.8(4) . . ?
Ta4 O31 Ta6 108.3(4) . . ?
Ta6 O31 Ta5 99.7(3) . . ?
Ta3 O32 Ta2 107.7(4) . . ?
Ta1 O33 Ta2 143.9(4) . . ?
Ta1 O33 Ta3 106.4(4) . . ?
Ta3 O33 Ta2 106.0(3) . . ?
Gd1 O35 Cs1 160.6(4) . 4_676 ?
Gd1 O37 Cs1 110.1(4) . 1_655 ?
K1 O41 Cs1 148.7(5) 1_556 . ?
Gd1 O42 Cs1 97.4(4) . 1_655 ?

loop_
_geom_bond_atom_site_label_1
_geom_bond_atom_site_label_2
_geom_bond_distance
_geom_bond_site_symmetry_2
_geom_bond_publ_flag
Ta1 Ta3 3.3270(7) . ?
Ta1 O16 1.978(10) . ?
Ta1 O18 2.000(9) . ?
Ta1 O22 1.898(9) . ?
Ta1 O24 2.061(9) . ?
Ta1 O25 2.067(8) . ?
Ta1 O30 2.086(9) . ?
Ta1 O33 2.058(8) . ?
Ta2 Ta3 3.3511(7) . ?
Ta2 O5 1.972(9) . ?
Ta2 O6 1.995(9) . ?
Ta2 O9 2.054(9) . ?
Ta2 O26 1.842(9) . ?
Ta2 O27 2.144(9) . ?
Ta2 O32 2.105(9) . ?
Ta2 O33 2.099(8) . ?
Ta3 K1 4.009(4) . ?
Ta3 O8 1.967(9) . ?
Ta3 O12 1.984(9) . ?
Ta3 O19 1.890(9) . ?
Ta3 O20 2.089(8) . ?
Ta3 O30 2.033(9) . ?
Ta3 O32 2.045(9) . ?
Ta3 O33 2.097(8) . ?
Ta4 Ta6 3.3369(7) . ?
Ta4 Cs1 4.3466(15) . ?
Ta4 O10 1.999(9) . ?
Ta4 O13 2.089(9) . ?
Ta4 O14 1.988(9) . ?
Ta4 O15 2.050(9) . ?
Ta4 O22 1.915(9) . ?
Ta4 O29 2.072(9) . ?
Ta4 O31 2.036(8) . ?
Ta5 Ta6 3.2070(7) . ?
Ta5 O2 1.965(11) . ?
Ta5 O11 1.964(12) . ?
Ta5 O17 2.040(8) . ?
Ta5 O23 2.167(9) . ?
Ta5 O26 2.006(9) . ?
Ta5 O28 1.924(9) . ?
Ta5 O31 2.113(8) . ?
Ta6 O3 1.979(10) . ?
Ta6 O7 1.969(10) . ?
Ta6 O19 1.896(8) . ?
Ta6 O21 2.136(9) . ?
Ta6 O28 2.007(9) . ?
Ta6 O29 2.084(9) . ?
Ta6 O31 2.081(8) . ?
Gd1 Cs1 4.6567(16) 1_655 ?
Gd1 O1 2.401(9) . ?
Gd1 O4 2.296(9) . ?
Gd1 O34 2.420(11) . ?
Gd1 O35 2.504(11) . ?
Gd1 O36 2.419(11) . ?
Gd1 O37 2.387(12) . ?
Gd1 O42 2.457(13) . ?
Gd1 O43 2.355(12) . ?
Se1 O20 1.713(8) . ?
Se1 O25 1.715(8) . ?
Se1 O27 1.687(9) . ?
Se2 Cs1 4.225(2) . ?
Se2 O13 1.697(9) . ?
Se2 O21 1.701(8) . ?
Se2 O23 1.700(9) . ?
Se3 O4 1.643(9) . ?
Se3 O15 1.715(9) . ?
Se3 O17 1.723(8) . ?
Se4 Cs1 4.1337(19) 1_655 ?
Se4 O1 1.654(9) . ?
Se4 O9 1.723(9) . ?
Se4 O24 1.715(9) . ?
Cs1 O1 3.517(9) 1_455 ?
Cs1 O6 3.353(9) 1_455 ?
Cs1 O7 3.052(10) 4_576 ?
Cs1 O9 3.168(10) 1_455 ?
Cs1 O13 3.343(9) . ?
Cs1 O14 3.181(9) . ?
Cs1 O35 3.515(11) 4_475 ?
Cs1 O37 3.261(12) 1_455 ?
Cs1 O40 3.248(14) . ?
Cs1 O41 3.197(14) . ?
Cs1 O42 3.650(13) 1_455 ?
Cs1 O49 3.05(3) 3_566 ?
K1 O8 2.845(10) . ?
K1 O11 3.010(13) 4_575 ?
K1 O20 2.964(9) . ?
K1 O41 2.983(14) 1_554 ?
K1 O44 2.910(14) 3_666 ?
K1 O45 2.909(15) . ?
K1 O46 2.829(16) . ?
K1 O50 3.18(2) . ?
O2 O11 1.478(15) . ?
O3 O7 1.509(14) . ?
O5 O6 1.484(12) . ?
O8 O12 1.540(13) . ?
O10 O14 1.495(12) . ?
O16 O18 1.495(13) . ?
